data_7129416
loop_
_publ_author_name
'Zhang, Xinyu'
'Wang, Dan'
'Lei, yunxiang'
'Liu, Miaochang'
'Cai, Zhengxu'
'Wu, Huayue'
'Shen, Guomin'
'Huang, Xiaobo'
'Dong, Yuping'

_publ_section_title
;
 Selenium atoms induce organic doped system to produce pure
 phosphorescence emission
;
_journal_name_full 'Chemical Communications'
_journal_paper_doi 10.1039/D1CC06380D
_journal_year 2022
_chemical_formula_sum 'C11 H9 N O'
_chemical_formula_weight 171.19
_space_group_crystal_system triclinic
_space_group_IT_number 2
_space_group_name_Hall '-P 1'
_space_group_name_H-M_alt 'P -1'
_atom_sites_solution_hydrogens mixed
_audit_creation_method SHELXL-2013
_audit_update_record
;
2021-11-11 deposited with the CCDC.	2021-12-17 downloaded from the CCDC.
;
_cell_angle_alpha 98.127(4)
_cell_angle_beta 98.311(3)
_cell_angle_gamma 98.368(4)
_cell_formula_units_Z 2
_cell_length_a 3.9549(4)
_cell_length_b 10.6225(13)
_cell_length_c 10.6802(11)
_cell_measurement_reflns_used 3220
_cell_measurement_temperature 293(2)
_cell_measurement_theta_max 54.541
_cell_measurement_theta_min 5.065
_cell_volume 433.16(8)
_computing_cell_refinement 'Bruker SAINT'
_computing_data_collection 'Bruker APEX2'
_computing_data_reduction 'Bruker SAINT'
_computing_molecular_graphics 'Bruker SHELXTL'
_computing_publication_material 'Bruker SHELXTL'
_computing_structure_refinement 'SHELXL-2013 (Sheldrick, 2013)'
_computing_structure_solution 'SHELXS-97 (Sheldrick 2008)'
_diffrn_ambient_temperature 293(2)
_diffrn_measured_fraction_theta_full 0.997
_diffrn_measured_fraction_theta_max 0.998
_diffrn_measurement_device_type 'Bruker APEX-II CCD'
_diffrn_measurement_method '\f and \w scans'
_diffrn_radiation_type MoK\a
_diffrn_radiation_wavelength 0.71073
_diffrn_reflns_av_R_equivalents 0.0366
_diffrn_reflns_av_unetI/netI 0.0336
_diffrn_reflns_Laue_measured_fraction_full 0.997
_diffrn_reflns_Laue_measured_fraction_max 0.998
_diffrn_reflns_limit_h_max 4
_diffrn_reflns_limit_h_min -4
_diffrn_reflns_limit_k_max 13
_diffrn_reflns_limit_k_min -13
_diffrn_reflns_limit_l_max 13
_diffrn_reflns_limit_l_min -13
_diffrn_reflns_number 5986
_diffrn_reflns_point_group_measured_fraction_full 0.997
_diffrn_reflns_point_group_measured_fraction_max 0.998
_diffrn_reflns_theta_full 25.242
_diffrn_reflns_theta_max 25.999
_diffrn_reflns_theta_min 2.993
_exptl_absorpt_coefficient_mu 0.085
_exptl_absorpt_correction_T_max 0.7456
_exptl_absorpt_correction_T_min 0.6430
_exptl_absorpt_correction_type multi-scan
_exptl_absorpt_process_details sadabs
_exptl_crystal_colour colorless
_exptl_crystal_density_diffrn 1.313
_exptl_crystal_description prismatic
_exptl_crystal_F_000 180
_exptl_crystal_size_max 0.180
_exptl_crystal_size_mid 0.120
_exptl_crystal_size_min 0.070
_refine_diff_density_max 0.179
_refine_diff_density_min -0.134
_refine_diff_density_rms 0.031
_refine_ls_extinction_coef 0.110(14)
_refine_ls_extinction_expression Fc^*^=kFc[1+0.001xFc^2^\l^3^/sin(2\q)]^-1/4^
_refine_ls_extinction_method SHELXL
_refine_ls_goodness_of_fit_ref 1.053
_refine_ls_hydrogen_treatment mixed
_refine_ls_matrix_type full
_refine_ls_number_parameters 123
_refine_ls_number_reflns 1690
_refine_ls_number_restraints 0
_refine_ls_restrained_S_all 1.053
_refine_ls_R_factor_all 0.0577
_refine_ls_R_factor_gt 0.0409
_refine_ls_shift/su_max 0.000
_refine_ls_shift/su_mean 0.000
_refine_ls_structure_factor_coef Fsqd
_refine_ls_weighting_details 'w=1/[\s^2^(Fo^2^)+(0.0435P)^2^+0.0853P] where P=(Fo^2^+2Fc^2^)/3'
_refine_ls_weighting_scheme calc
_refine_ls_wR_factor_gt 0.0981
_refine_ls_wR_factor_ref 0.1100
_reflns_Friedel_coverage 0.000
_reflns_number_gt 1316
_reflns_number_total 1690
_reflns_threshold_expression 'I > 2\s(I)'
_cod_data_source_file d1cc06380d2.cif
_cod_data_source_block mo_ddz21084_0m
_cod_database_code 7129416
_shelx_space_group_comment
; 
The symmetry employed for this shelxl refinement is uniquely defined 
by the following loop, which should always be used as a source of 
symmetry information in preference to the above space-group names. 
They are only intended as comments. 
;
_shelx_estimated_absorpt_t_min 0.985
_shelx_estimated_absorpt_t_max 0.994
_shelxl_version_number 2013-4

loop_
_space_group_symop_operation_xyz
'x, y, z'
'-x, -y, -z'

loop_
_atom_site_label
_atom_site_type_symbol
_atom_site_fract_x
_atom_site_fract_y
_atom_site_fract_z
_atom_site_U_iso_or_equiv
_atom_site_adp_type
_atom_site_occupancy
_atom_site_site_symmetry_order
_atom_site_calc_flag
_atom_site_refinement_flags_posn
_atom_site_refinement_flags_adp
_atom_site_refinement_flags_occupancy
_atom_site_disorder_assembly
_atom_site_disorder_group
O1 O 0.8420(3) 0.33376(11) 0.53940(10) 0.0632(4) Uani 1 1 d . . . . .
N1 N 0.8252(4) 0.58237(13) 0.66238(13) 0.0495(4) Uani 1 1 d . . . . .
C1 C 0.7681(5) 0.68597(16) 0.73915(16) 0.0547(4) Uani 1 1 d . . . . .
H1A H 0.8088 0.7708 0.7249 0.066 Uiso 1 1 calc R U . . .
C2 C 0.6399(4) 0.64572(16) 0.84206(16) 0.0555(5) Uani 1 1 d . . . . .
H2 H 0.5784 0.6978 0.9098 0.067 Uiso 1 1 calc R U . . .
C3 C 0.6188(4) 0.51249(16) 0.82627(15) 0.0497(4) Uani 1 1 d . . . . .
H3 H 0.5394 0.4592 0.8816 0.060 Uiso 1 1 calc R U . . .
C4 C 0.7371(4) 0.47323(14) 0.71369(14) 0.0431(4) Uani 1 1 d . . . . .
C5 C 0.7597(4) 0.34800(15) 0.64711(14) 0.0454(4) Uani 1 1 d . . . . .
C6 C 0.6753(4) 0.23212(14) 0.70839(14) 0.0438(4) Uani 1 1 d . . . . .
C7 C 0.4705(5) 0.12230(16) 0.63433(16) 0.0554(4) Uani 1 1 d . . . . .
H7 H 0.3823 0.1232 0.5489 0.066 Uiso 1 1 calc R U . . .
C8 C 0.3960(5) 0.01150(17) 0.68619(19) 0.0655(5) Uani 1 1 d . . . . .
H8 H 0.2556 -0.0614 0.6363 0.079 Uiso 1 1 calc R U . . .
C9 C 0.5310(5) 0.00957(18) 0.8124(2) 0.0657(5) Uani 1 1 d . . . . .
H9 H 0.4822 -0.0649 0.8477 0.079 Uiso 1 1 calc R U . . .
C10 C 0.7368(5) 0.11726(18) 0.88574(17) 0.0603(5) Uani 1 1 d . . . . .
H10 H 0.8303 0.1151 0.9703 0.072 Uiso 1 1 calc R U . . .
C11 C 0.8069(4) 0.22907(16) 0.83524(15) 0.0508(4) Uani 1 1 d . . . . .
H11 H 0.9423 0.3023 0.8864 0.061 Uiso 1 1 calc R U . . .
H1 H 0.917(5) 0.5848(19) 0.5883(19) 0.075(6) Uiso 1 1 d . . . . .

loop_
_atom_site_aniso_label
_atom_site_aniso_U_11
_atom_site_aniso_U_22
_atom_site_aniso_U_33
_atom_site_aniso_U_23
_atom_site_aniso_U_13
_atom_site_aniso_U_12
O1 0.0929(10) 0.0585(8) 0.0432(7) 0.0116(5) 0.0273(6) 0.0105(7)
N1 0.0585(9) 0.0482(8) 0.0447(8) 0.0125(6) 0.0132(6) 0.0092(6)
C1 0.0610(11) 0.0463(9) 0.0578(10) 0.0091(8) 0.0113(8) 0.0102(8)
C2 0.0603(11) 0.0546(10) 0.0527(10) 0.0026(8) 0.0156(8) 0.0140(8)
C3 0.0505(9) 0.0547(10) 0.0467(9) 0.0117(7) 0.0147(7) 0.0082(7)
C4 0.0432(8) 0.0457(8) 0.0408(8) 0.0105(6) 0.0080(6) 0.0050(6)
C5 0.0468(9) 0.0510(9) 0.0390(8) 0.0092(7) 0.0091(7) 0.0063(7)
C6 0.0466(9) 0.0452(8) 0.0435(8) 0.0087(7) 0.0174(7) 0.0091(7)
C7 0.0609(10) 0.0533(10) 0.0507(9) 0.0041(8) 0.0144(8) 0.0053(8)
C8 0.0729(12) 0.0487(10) 0.0752(13) 0.0035(9) 0.0308(10) -0.0003(9)
C9 0.0846(14) 0.0495(10) 0.0782(13) 0.0235(9) 0.0453(11) 0.0172(9)
C10 0.0726(12) 0.0651(11) 0.0548(10) 0.0243(9) 0.0246(9) 0.0224(9)
C11 0.0555(10) 0.0530(10) 0.0468(9) 0.0124(7) 0.0137(7) 0.0095(7)

loop_
_atom_type_symbol
_atom_type_description
_atom_type_scat_dispersion_real
_atom_type_scat_dispersion_imag
_atom_type_scat_source
C C 0.0033 0.0016 'International Tables Vol C Tables 4.2.6.8 and 6.1.1.4'
H H 0.0000 0.0000 'International Tables Vol C Tables 4.2.6.8 and 6.1.1.4'
N N 0.0061 0.0033 'International Tables Vol C Tables 4.2.6.8 and 6.1.1.4'
O O 0.0106 0.0060 'International Tables Vol C Tables 4.2.6.8 and 6.1.1.4'

loop_
_geom_angle_atom_site_label_1
_geom_angle_atom_site_label_2
_geom_angle_atom_site_label_3
_geom_angle
_geom_angle_site_symmetry_1
_geom_angle_site_symmetry_3
_geom_angle_publ_flag
C1 N1 C4 109.72(14) . . ?
C1 N1 H1 125.0(12) . . ?
C4 N1 H1 125.3(12) . . ?
N1 C1 C2 108.58(15) . . ?
N1 C1 H1A 125.7 . . ?
C2 C1 H1A 125.7 . . ?
C1 C2 C3 107.18(15) . . ?
C1 C2 H2 126.4 . . ?
C3 C2 H2 126.4 . . ?
C4 C3 C2 107.91(14) . . ?
C4 C3 H3 126.0 . . ?
C2 C3 H3 126.0 . . ?
N1 C4 C3 106.61(14) . . ?
N1 C4 C5 120.86(13) . . ?
C3 C4 C5 132.43(14) . . ?
O1 C5 C4 121.57(14) . . ?
O1 C5 C6 119.12(14) . . ?
C4 C5 C6 119.29(13) . . ?
C7 C6 C11 119.05(15) . . ?
C7 C6 C5 118.78(14) . . ?
C11 C6 C5 122.11(14) . . ?
C8 C7 C6 120.63(17) . . ?
C8 C7 H7 119.7 . . ?
C6 C7 H7 119.7 . . ?
C9 C8 C7 119.68(17) . . ?
C9 C8 H8 120.2 . . ?
C7 C8 H8 120.2 . . ?
C10 C9 C8 120.01(16) . . ?
C10 C9 H9 120.0 . . ?
C8 C9 H9 120.0 . . ?
C9 C10 C11 120.60(17) . . ?
C9 C10 H10 119.7 . . ?
C11 C10 H10 119.7 . . ?
C10 C11 C6 120.02(16) . . ?
C10 C11 H11 120.0 . . ?
C6 C11 H11 120.0 . . ?

loop_
_geom_bond_atom_site_label_1
_geom_bond_atom_site_label_2
_geom_bond_distance
_geom_bond_site_symmetry_2
_geom_bond_publ_flag
O1 C5 1.2350(17) . ?
N1 C1 1.343(2) . ?
N1 C4 1.3722(19) . ?
N1 H1 0.92(2) . ?
C1 C2 1.371(2) . ?
C1 H1A 0.9300 . ?
C2 C3 1.390(2) . ?
C2 H2 0.9300 . ?
C3 C4 1.384(2) . ?
C3 H3 0.9300 . ?
C4 C5 1.438(2) . ?
C5 C6 1.492(2) . ?
C6 C7 1.386(2) . ?
C6 C11 1.386(2) . ?
C7 C8 1.382(2) . ?
C7 H7 0.9300 . ?
C8 C9 1.381(3) . ?
C8 H8 0.9300 . ?
C9 C10 1.370(3) . ?
C9 H9 0.9300 . ?
C10 C11 1.381(2) . ?
C10 H10 0.9300 . ?
C11 H11 0.9300 . ?

loop_
_geom_hbond_atom_site_label_D
_geom_hbond_atom_site_label_H
_geom_hbond_atom_site_label_A
_geom_hbond_distance_DH
_geom_hbond_distance_HA
_geom_hbond_distance_DA
_geom_hbond_angle_DHA
_geom_hbond_site_symmetry_A
N1 H1 O1 0.92(2) 2.00(2) 2.8622(18) 156.4(17) 2_766

loop_
_geom_torsion_atom_site_label_1
_geom_torsion_atom_site_label_2
_geom_torsion_atom_site_label_3
_geom_torsion_atom_site_label_4
_geom_torsion
_geom_torsion_site_symmetry_1
_geom_torsion_site_symmetry_2
_geom_torsion_site_symmetry_3
_geom_torsion_site_symmetry_4
_geom_torsion_publ_flag
C4 N1 C1 C2 -0.24(19) . . . . ?
N1 C1 C2 C3 -0.06(19) . . . . ?
C1 C2 C3 C4 0.34(19) . . . . ?
C1 N1 C4 C3 0.44(18) . . . . ?
C1 N1 C4 C5 177.31(14) . . . . ?
C2 C3 C4 N1 -0.48(18) . . . . ?
C2 C3 C4 C5 -176.83(16) . . . . ?
N1 C4 C5 O1 -3.6(2) . . . . ?
C3 C4 C5 O1 172.29(16) . . . . ?
N1 C4 C5 C6 177.57(13) . . . . ?
C3 C4 C5 C6 -6.5(3) . . . . ?
O1 C5 C6 C7 -43.1(2) . . . . ?
C4 C5 C6 C7 135.73(16) . . . . ?
O1 C5 C6 C11 134.13(17) . . . . ?
C4 C5 C6 C11 -47.0(2) . . . . ?
C11 C6 C7 C8 0.5(2) . . . . ?
C5 C6 C7 C8 177.76(15) . . . . ?
C6 C7 C8 C9 -0.9(3) . . . . ?
C7 C8 C9 C10 0.2(3) . . . . ?
C8 C9 C10 C11 1.1(3) . . . . ?
C9 C10 C11 C6 -1.5(3) . . . . ?
C7 C6 C11 C10 0.8(2) . . . . ?
C5 C6 C11 C10 -176.44(15) . . . . ?
